data_7234355
loop_
_publ_author_name
'Devogelaer, Jan-Joris'
'Brugman, Sander J.T.'
'meekes, hugo'
'Tinnemans, Paul T.'
'Vlieg, Elias'
'de Gelder, Rene'

_publ_section_title
;
 Cocrystal design by network-based link prediction
;
_journal_name_full CrystEngComm
_journal_paper_doi 10.1039/C9CE01110B
_journal_year 2019
_chemical_formula_moiety 'C12 H10 N2, C3 H4 O4'
_chemical_formula_sum 'C15 H14 N2 O4'
_chemical_formula_weight 286.28
_space_group_crystal_system monoclinic
_space_group_IT_number 13
_space_group_name_Hall '-P 2yc'
_space_group_name_H-M_alt 'P 1 2/c 1'
_symmetry_space_group_name_Hall '-P 2yc'
_symmetry_space_group_name_H-M 'P 1 2/c 1'
_atom_sites_solution_hydrogens mixed
_atom_sites_solution_primary direct
_atom_sites_solution_secondary difmap
_audit_creation_method SHELXL-2018/3
_audit_update_record
;
2019-07-16 deposited with the CCDC.    2019-10-02 downloaded from the CCDC.
;
_cell_angle_alpha 90
_cell_angle_beta 107.035(2)
_cell_angle_gamma 90
_cell_formula_units_Z 2
_cell_length_a 9.5746(4)
_cell_length_b 4.6618(2)
_cell_length_c 16.1220(7)
_cell_measurement_reflns_used 5980
_cell_measurement_temperature 150(2)
_cell_measurement_theta_max 32.4
_cell_measurement_theta_min 2.6
_cell_volume 688.03(5)
_computing_cell_refinement Peakref
_computing_data_collection Apex3
_computing_data_reduction SAINT,SADABS-2014/5
_computing_molecular_graphics 'PLATON, Shelxle'
_computing_structure_refinement 'SHELXL-2016/6 (Sheldrick, 2016)'
_computing_structure_solution 'SHELXT 2014/4 (Sheldrick, 2014)'
_diffrn_ambient_temperature 150(2)
_diffrn_detector_area_resol_mean 10.4
_diffrn_measured_fraction_theta_full 0.999
_diffrn_measured_fraction_theta_max 0.999
_diffrn_measurement_device 'Bruker D8 Quest Apex3'
_diffrn_measurement_method '\f and \w scans'
_diffrn_radiation_detector Photon100
_diffrn_radiation_monochromator graphite
_diffrn_radiation_type MoK\a
_diffrn_radiation_wavelength 0.71073
_diffrn_reflns_av_R_equivalents 0.0276
_diffrn_reflns_av_unetI/netI 0.0195
_diffrn_reflns_Laue_measured_fraction_full 0.999
_diffrn_reflns_Laue_measured_fraction_max 0.999
_diffrn_reflns_limit_h_max 14
_diffrn_reflns_limit_h_min -14
_diffrn_reflns_limit_k_max 7
_diffrn_reflns_limit_k_min -7
_diffrn_reflns_limit_l_max 24
_diffrn_reflns_limit_l_min -24
_diffrn_reflns_number 17981
_diffrn_reflns_point_group_measured_fraction_full 0.999
_diffrn_reflns_point_group_measured_fraction_max 0.999
_diffrn_reflns_theta_full 25.242
_diffrn_reflns_theta_max 33.188
_diffrn_reflns_theta_min 2.225
_diffrn_source 'sealed tube'
_exptl_absorpt_coefficient_mu 0.102
_exptl_absorpt_correction_T_max 0.7465
_exptl_absorpt_correction_T_min 0.7022
_exptl_absorpt_correction_type multi-scan
_exptl_absorpt_process_details
;
 SADABS 2016/2: Krause, L., Herbst-Irmer, R., Sheldrick G.M. & Stalke D.,
 J. Appl. Cryst. 48 (2015) 3-10
;
_exptl_crystal_colour orange
_exptl_crystal_density_diffrn 1.382
_exptl_crystal_description block
_exptl_crystal_F_000 300
_exptl_crystal_size_max 0.595
_exptl_crystal_size_mid 0.222
_exptl_crystal_size_min 0.189
_refine_diff_density_max 0.408
_refine_diff_density_min -0.252
_refine_diff_density_rms 0.045
_refine_ls_extinction_method none
_refine_ls_goodness_of_fit_ref 1.247
_refine_ls_hydrogen_treatment mixed
_refine_ls_matrix_type full
_refine_ls_number_parameters 163
_refine_ls_number_reflns 2640
_refine_ls_number_restraints 0
_refine_ls_restrained_S_all 1.247
_refine_ls_R_factor_all 0.0682
_refine_ls_R_factor_gt 0.0497
_refine_ls_shift/su_max 0.000
_refine_ls_shift/su_mean 0.000
_refine_ls_structure_factor_coef Fsqd
_refine_ls_weighting_details 'w=1/[\s^2^(Fo^2^)+(0.1000P)^2^] where P=(Fo^2^+2Fc^2^)/3'
_refine_ls_weighting_scheme calc
_refine_ls_wR_factor_gt 0.1577
_refine_ls_wR_factor_ref 0.1687
_reflns_Friedel_coverage 0.000
_reflns_number_gt 2024
_reflns_number_total 2640
_reflns_threshold_expression 'I > 2\s(I)'
_cod_data_source_file c9ce01110b2.cif
_cod_data_source_block p1913a
_cod_database_code 7234355
_shelx_shelxl_version_number 2018/3
_shelx_space_group_comment
;
The symmetry employed for this shelxl refinement is uniquely defined
by the following loop, which should always be used as a source of
symmetry information in preference to the above space-group names.
They are only intended as comments.
;
_shelx_estimated_absorpt_t_min 0.942
_shelx_estimated_absorpt_t_max 0.981

loop_
_space_group_symop_operation_xyz
'x, y, z'
'-x, y, -z+1/2'
'-x, -y, -z'
'x, -y, z-1/2'

loop_
_atom_site_label
_atom_site_type_symbol
_atom_site_fract_x
_atom_site_fract_y
_atom_site_fract_z
_atom_site_U_iso_or_equiv
_atom_site_adp_type
_atom_site_occupancy
_atom_site_site_symmetry_order
_atom_site_calc_flag
_atom_site_refinement_flags_posn
_atom_site_refinement_flags_adp
_atom_site_refinement_flags_occupancy
_atom_site_disorder_assembly
_atom_site_disorder_group
O01 O 0.94327(8) -0.04232(18) 0.35945(5) 0.0394(2) Uani 1 1 d . . . . .
H01 H 0.8633(16) 0.088(3) 0.3760(10) 0.059 Uiso 1 1 d . U . . .
O02 O 0.77713(10) -0.0505(2) 0.23047(6) 0.0583(3) Uani 1 1 d . . . . .
C03 C 0.89362(10) -0.1222(2) 0.27869(6) 0.0324(2) Uani 1 1 d . . . . .
C04 C 1.000000 -0.3127(3) 0.250000 0.0387(3) Uani 1 2 d S T P . .
H04A H 1.053986 -0.437026 0.298626 0.046 Uiso 0.5 1 calc R U P . .
H04B H 0.946014 -0.437022 0.201373 0.046 Uiso 0.5 1 calc R U P . .
C05 C 0.49075(12) 0.9321(2) 0.46217(7) 0.0211(4) Uani 0.702(4) 1 d . . P A 1
H05 H 0.405941 0.976327 0.415961 0.025 Uiso 0.702(4) 1 calc R U P A 1
C06 C 0.5920(2) 0.7207(3) 0.44588(14) 0.0192(3) Uani 0.702(4) 1 d . . P A 1
C07 C 0.5593(2) 0.5958(4) 0.36417(14) 0.0256(4) Uani 0.702(4) 1 d . . P A 1
H07 H 0.472784 0.648849 0.320389 0.031 Uiso 0.702(4) 1 calc R U P A 1
C08 C 0.6532(4) 0.3933(8) 0.34661(19) 0.0252(5) Uani 0.702(4) 1 d . . P A 1
H08 H 0.629786 0.310561 0.290349 0.030 Uiso 0.702(4) 1 calc R U P A 1
N09 N 0.7727(9) 0.3130(16) 0.4051(5) 0.0250(9) Uani 0.702(4) 1 d . . P A 1
C10 C 0.8068(6) 0.4276(14) 0.4846(4) 0.0285(6) Uani 0.702(4) 1 d . . P A 1
H10 H 0.893503 0.366557 0.526859 0.034 Uiso 0.702(4) 1 calc R U P A 1
C11 C 0.7196(2) 0.6328(4) 0.50754(13) 0.0252(4) Uani 0.702(4) 1 d . . P A 1
H11 H 0.746601 0.711896 0.564342 0.030 Uiso 0.702(4) 1 calc R U P A 1
C12 C 0.5629(4) 0.9383(7) 0.51895(19) 0.0288(10) Uani 0.298(4) 1 d . . P A 2
H12 H 0.610862 0.994143 0.576992 0.035 Uiso 0.298(4) 1 calc R U P A 2
C13 C 0.6367(5) 0.7217(7) 0.4802(3) 0.0243(8) Uani 0.298(4) 1 d . . P A 2
C14 C 0.5830(6) 0.6344(11) 0.3954(3) 0.0308(11) Uani 0.298(4) 1 d . . P A 2
H14 H 0.495654 0.714514 0.358375 0.037 Uiso 0.298(4) 1 calc R U P A 2
C15 C 0.6581(12) 0.430(2) 0.3657(5) 0.0353(17) Uani 0.298(4) 1 d . . P A 2
H15 H 0.620979 0.371964 0.306890 0.042 Uiso 0.298(4) 1 calc R U P A 2
N16 N 0.788(2) 0.300(4) 0.4168(13) 0.028(2) Uani 0.298(4) 1 d . . P A 2
C17 C 0.8304(14) 0.391(3) 0.4980(9) 0.0292(15) Uani 0.298(4) 1 d . . P A 2
H17 H 0.914529 0.303880 0.536243 0.035 Uiso 0.298(4) 1 calc R U P A 2
C18 C 0.7629(6) 0.5981(13) 0.5303(4) 0.0345(10) Uani 0.298(4) 1 d . . P A 2
H18 H 0.803647 0.659189 0.588583 0.041 Uiso 0.298(4) 1 calc R U P A 2

loop_
_atom_site_aniso_label
_atom_site_aniso_U_11
_atom_site_aniso_U_22
_atom_site_aniso_U_33
_atom_site_aniso_U_23
_atom_site_aniso_U_13
_atom_site_aniso_U_12
O01 0.0373(4) 0.0499(5) 0.0276(4) -0.0054(3) 0.0041(3) 0.0136(3)
O02 0.0411(5) 0.0965(8) 0.0313(4) -0.0033(4) 0.0012(3) 0.0073(5)
C03 0.0341(5) 0.0375(5) 0.0256(4) 0.0038(4) 0.0089(4) -0.0057(4)
C04 0.0593(9) 0.0309(7) 0.0308(7) 0.000 0.0211(6) 0.000
C05 0.0192(5) 0.0208(6) 0.0220(6) 0.0001(4) 0.0039(4) 0.0018(4)
C06 0.0186(7) 0.0196(5) 0.0179(8) 0.0004(6) 0.0029(5) 0.0002(5)
C07 0.0236(8) 0.0292(7) 0.0203(9) -0.0010(7) 0.0008(7) 0.0064(5)
C08 0.0256(8) 0.0296(9) 0.0193(12) -0.0044(8) 0.0047(8) 0.0084(6)
N09 0.023(2) 0.0271(10) 0.0246(18) 0.0025(13) 0.0062(18) 0.0055(9)
C10 0.0220(16) 0.0318(14) 0.0285(18) 0.0061(10) 0.0024(12) 0.0053(10)
C11 0.0202(10) 0.0291(7) 0.0230(8) -0.0016(7) 0.0013(7) 0.0035(7)
C12 0.0311(17) 0.0298(17) 0.0231(15) 0.0023(11) 0.0041(12) -0.0074(13)
C13 0.0217(19) 0.0250(14) 0.0222(19) 0.0042(14) 0.0001(14) -0.0034(14)
C14 0.029(2) 0.035(2) 0.024(3) 0.011(2) 0.0008(19) 0.0041(16)
C15 0.050(3) 0.039(3) 0.018(3) -0.006(2) 0.012(2) -0.012(2)
N16 0.016(2) 0.033(3) 0.030(5) 0.012(2) -0.001(3) 0.001(2)
C17 0.023(4) 0.035(4) 0.024(4) 0.002(2) -0.001(2) 0.006(2)
C18 0.024(2) 0.037(2) 0.036(3) 0.0032(18) -0.0008(17) 0.0026(18)

loop_
_atom_type_symbol
_atom_type_description
_atom_type_scat_dispersion_real
_atom_type_scat_dispersion_imag
_atom_type_scat_source
C C 0.0033 0.0016 'International Tables Vol C Tables 4.2.6.8 and 6.1.1.4'
H H 0.0000 0.0000 'International Tables Vol C Tables 4.2.6.8 and 6.1.1.4'
N N 0.0061 0.0033 'International Tables Vol C Tables 4.2.6.8 and 6.1.1.4'
O O 0.0106 0.0060 'International Tables Vol C Tables 4.2.6.8 and 6.1.1.4'

loop_
_geom_angle_atom_site_label_1
_geom_angle_atom_site_label_2
_geom_angle_atom_site_label_3
_geom_angle
_geom_angle_site_symmetry_1
C03 O01 H01 109.5(7) .
O02 C03 O01 124.28(10) .
O02 C03 C04 122.76(8) .
O01 C03 C04 112.95(7) .
C03 C04 C03 108.60(11) 2_755
C03 C04 H04A 110.0 2_755
C03 C04 H04A 110.0 .
C03 C04 H04B 110.0 2_755
C03 C04 H04B 110.0 .
H04A C04 H04B 108.4 .
C05 C05 C06 124.46(16) 3_676
C05 C05 H05 117.8 3_676
C06 C05 H05 117.8 .
C07 C06 C11 117.45(15) .
C07 C06 C05 118.45(18) .
C11 C06 C05 124.10(16) .
C08 C07 C06 119.89(18) .
C08 C07 H07 120.1 .
C06 C07 H07 120.1 .
N09 C08 C07 122.0(3) .
N09 C08 H08 119.0 .
C07 C08 H08 119.0 .
C10 N09 C08 119.6(5) .
N09 C10 C11 122.2(4) .
N09 C10 H10 118.9 .
C11 C10 H10 118.9 .
C10 C11 C06 118.9(3) .
C10 C11 H11 120.6 .
C06 C11 H11 120.6 .
C12 C12 C13 126.3(4) 3_676
C12 C12 H12 116.8 3_676
C13 C12 H12 116.8 .
C18 C13 C14 118.1(4) .
C18 C13 C12 119.3(5) .
C14 C13 C12 122.6(4) .
C15 C14 C13 118.3(5) .
C15 C14 H14 120.8 .
C13 C14 H14 120.8 .
N16 C15 C14 124.1(9) .
N16 C15 H15 117.9 .
C14 C15 H15 117.9 .
C17 N16 C15 113.9(13) .
N16 C17 C18 124.6(11) .
N16 C17 H17 117.7 .
C18 C17 H17 117.7 .
C17 C18 C13 120.9(6) .
C17 C18 H18 119.5 .
C13 C18 H18 119.5 .

loop_
_geom_bond_atom_site_label_1
_geom_bond_atom_site_label_2
_geom_bond_distance
_geom_bond_site_symmetry_2
O01 C03 1.3029(11) .
O01 H01 1.071(17) .
O02 C03 1.2050(12) .
C03 C04 1.5218(13) .
C04 H04A 0.9900 .
C04 H04B 0.9900 .
C05 C05 1.340(2) 3_676
C05 C06 1.4591(19) .
C05 H05 0.9500 .
C06 C07 1.3893(19) .
C06 C11 1.392(2) .
C07 C08 1.389(4) .
C07 H07 0.9500 .
C08 N09 1.306(9) .
C08 H08 0.9500 .
N09 C10 1.338(10) .
C10 C11 1.389(7) .
C10 H10 0.9500 .
C11 H11 0.9500 .
C12 C12 1.312(7) 3_676
C12 C13 1.473(6) .
C12 H12 0.9500 .
C13 C18 1.368(5) .
C13 C14 1.374(6) .
C14 C15 1.362(10) .
C14 H14 0.9500 .
C15 N16 1.41(2) .
C15 H15 0.9500 .
N16 C17 1.32(2) .
C17 C18 1.349(17) .
C17 H17 0.9500 .
C18 H18 0.9500 .

loop_
_geom_torsion_atom_site_label_1
_geom_torsion_atom_site_label_2
_geom_torsion_atom_site_label_3
_geom_torsion_atom_site_label_4
_geom_torsion
_geom_torsion_site_symmetry_1
_geom_torsion_site_symmetry_4
O02 C03 C04 C03 93.23(11) . 2_755
O01 C03 C04 C03 -85.52(8) . 2_755
C05 C05 C06 C07 179.96(16) 3_676 .
C05 C05 C06 C11 0.6(2) 3_676 .
C11 C06 C07 C08 -0.5(3) . .
C05 C06 C07 C08 -179.8(2) . .
C06 C07 C08 N09 0.4(6) . .
C07 C08 N09 C10 0.1(10) . .
C08 N09 C10 C11 -0.6(11) . .
N09 C10 C11 C06 0.5(8) . .
C07 C06 C11 C10 0.1(4) . .
C05 C06 C11 C10 179.4(3) . .
C12 C12 C13 C18 -175.4(4) 3_676 .
C12 C12 C13 C14 3.7(6) 3_676 .
C18 C13 C14 C15 0.0(8) . .
C12 C13 C14 C15 -179.2(6) . .
C13 C14 C15 N16 0.6(15) . .
C14 C15 N16 C17 1(2) . .
C15 N16 C17 C18 -3(3) . .
N16 C17 C18 C13 4(2) . .
C14 C13 C18 C17 -1.9(11) . .
C12 C13 C18 C17 177.3(9) . .
